data_7005366
loop_
_publ_author_name
'Lee, Way-Zen'
'Tseng, Huan-Sheng'
'Kuo, Ting-Shen'

_publ_section_title
;
 Ligand-controlled nuclearity in nickel bis(benzimidazolyl) complexes.
;
_journal_issue 24
_journal_name_full 'Dalton transactions (Cambridge, England : 2003)'
_journal_page_first 2563
_journal_page_last 2570
_journal_paper_doi 10.1039/b701367a
_journal_year 2007
_chemical_absolute_configuration unk
_chemical_formula_moiety 'C28 H33 Cl2 N5 Ni O3 S'
_chemical_formula_sum 'C28 H33 Cl2 N5 Ni O3 S'
_chemical_formula_weight 649.26
_chemical_name_systematic
;
?
;
_space_group_IT_number 19
_symmetry_cell_setting orthorhombic
_symmetry_space_group_name_Hall 'P 2ac 2ab'
_symmetry_space_group_name_H-M 'P 21 21 21'
_atom_sites_solution_hydrogens geom
_atom_sites_solution_primary direct
_atom_sites_solution_secondary difmap
_audit_creation_method SHELXL-97
_cell_angle_alpha 90.00
_cell_angle_beta 90.00
_cell_angle_gamma 90.00
_cell_formula_units_Z 4
_cell_length_a 12.3810(6)
_cell_length_b 14.6380(7)
_cell_length_c 15.5530(9)
_cell_measurement_reflns_used 27459
_cell_measurement_temperature 100(2)
_cell_measurement_theta_max 25.028
_cell_measurement_theta_min 2.037
_cell_volume 2818.7(3)
_computing_cell_refinement 'HKL Scalepack (Otwinowski & Minor 1997)'
_computing_data_collection 'Collect (Nonius BV, 1997-2000)'
_computing_data_reduction 'HKL Denzo and Scalepack (O & M 1997)'
_computing_molecular_graphics 'Ortep-3 for Windows (Farrugia, 1997)'
_computing_publication_material 'WinGX publication routines (Farrugia, 1999)'
_computing_structure_refinement 'SHELXL-97 (Sheldrick, 1997)'
_computing_structure_solution 'SHELXS-86 (Sheldrick, 1986)'
_diffrn_ambient_temperature 100(2)
_diffrn_detector_area_resol_mean 9
_diffrn_measured_fraction_theta_full 0.997
_diffrn_measured_fraction_theta_max 0.997
_diffrn_measurement_device_type KappaCCD
_diffrn_measurement_method 'CCD rotation images, thick slices'
_diffrn_radiation_monochromator graphite
_diffrn_radiation_source 'fine-focus sealed tube'
_diffrn_radiation_type MoK\a
_diffrn_radiation_wavelength 0.71073
_diffrn_reflns_av_R_equivalents 0.0960
_diffrn_reflns_av_sigmaI/netI 0.1120
_diffrn_reflns_limit_h_max 11
_diffrn_reflns_limit_h_min -14
_diffrn_reflns_limit_k_max 15
_diffrn_reflns_limit_k_min -17
_diffrn_reflns_limit_l_max 18
_diffrn_reflns_limit_l_min -16
_diffrn_reflns_number 13794
_diffrn_reflns_theta_full 24.98
_diffrn_reflns_theta_max 24.98
_diffrn_reflns_theta_min 2.10
_exptl_absorpt_coefficient_mu 0.993
_exptl_absorpt_correction_T_max 0.979
_exptl_absorpt_correction_T_min 0.891
_exptl_absorpt_correction_type multi-scan
_exptl_absorpt_process_details 'SADABS, R. Blessing, 1995'
_exptl_crystal_colour blue
_exptl_crystal_density_diffrn 1.530
_exptl_crystal_density_method 'not measured'
_exptl_crystal_description prism
_exptl_crystal_F_000 1352
_exptl_crystal_size_max 0.08
_exptl_crystal_size_mid 0.04
_exptl_crystal_size_min 0.02
_refine_diff_density_max 0.452
_refine_diff_density_min -0.440
_refine_diff_density_rms 0.123
_refine_ls_abs_structure_details 'Flack H D (1983), Acta Cryst. A39, 876-881'
_refine_ls_abs_structure_Flack -0.01(3)
_refine_ls_extinction_coef 0.0017(6)
_refine_ls_extinction_expression Fc^*^=kFc[1+0.001xFc^2^\l^3^/sin(2\q)]^-1/4^
_refine_ls_extinction_method SHELXL
_refine_ls_goodness_of_fit_ref 1.039
_refine_ls_hydrogen_treatment constr
_refine_ls_matrix_type full
_refine_ls_number_parameters 362
_refine_ls_number_reflns 4891
_refine_ls_number_restraints 0
_refine_ls_restrained_S_all 1.039
_refine_ls_R_factor_all 0.0971
_refine_ls_R_factor_gt 0.0614
_refine_ls_shift/su_max 0.000
_refine_ls_shift/su_mean 0.000
_refine_ls_structure_factor_coef Fsqd
_refine_ls_weighting_details 'calc w=1/[\s^2^(Fo^2^)+(0.0823P)^2^+0.0000P] where P=(Fo^2^+2Fc^2^)/3'
_refine_ls_weighting_scheme calc
_refine_ls_wR_factor_gt 0.1321
_refine_ls_wR_factor_ref 0.1615
_reflns_number_gt 3576
_reflns_number_total 4891
_reflns_threshold_expression >2sigma(I)
_cod_data_source_file b701367a.txt
_cod_data_source_block complex_2
_cod_database_code 7005366

loop_
_symmetry_equiv_pos_as_xyz
'x, y, z'
'-x+1/2, -y, z+1/2'
'x+1/2, -y+1/2, -z'
'-x, y+1/2, -z+1/2'

loop_
_atom_site_label
_atom_site_type_symbol
_atom_site_fract_x
_atom_site_fract_y
_atom_site_fract_z
_atom_site_U_iso_or_equiv
_atom_site_adp_type
_atom_site_occupancy
_atom_site_symmetry_multiplicity
_atom_site_calc_flag
_atom_site_refinement_flags
_atom_site_disorder_assembly
_atom_site_disorder_group
Ni1 Ni 0.24169(7) 0.00280(6) 0.01968(5) 0.0245(3) Uani 1 1 d . . .
Cl1 Cl 0.15449(15) 0.01178(13) 0.14652(11) 0.0334(5) Uani 1 1 d . . .
Cl2 Cl 0.13152(15) -0.01500(12) -0.09489(11) 0.0313(5) Uani 1 1 d . . .
S1 S 0.60388(15) 0.02386(11) 0.18170(11) 0.0234(4) Uani 1 1 d . . .
O1 O 0.6434(5) 0.1093(3) 0.1511(3) 0.0314(13) Uani 1 1 d . . .
O2 O 0.6450(4) -0.0594(3) 0.1472(3) 0.0241(12) Uani 1 1 d . . .
O3 O 0.6635(5) -0.1734(3) 0.3160(3) 0.0328(13) Uani 1 1 d . . .
N1 N 0.3398(6) 0.1104(4) 0.0102(4) 0.0259(15) Uani 1 1 d . . .
N2 N 0.4589(6) 0.2203(4) 0.0401(4) 0.0258(15) Uani 1 1 d . . .
N3 N 0.4737(5) 0.0235(4) 0.1634(3) 0.0224(13) Uani 1 1 d . . .
N4 N 0.4723(6) -0.1942(4) 0.0783(4) 0.0250(15) Uani 1 1 d . . .
N5 N 0.3501(5) -0.0987(3) 0.0261(4) 0.0213(14) Uani 1 1 d . . .
C1 C 0.3568(7) 0.1635(4) -0.0649(5) 0.0224(17) Uani 1 1 d . . .
C2 C 0.3187(7) 0.1537(5) -0.1471(6) 0.033(2) Uani 1 1 d . . .
H2 H 0.2687 0.1054 -0.1594 0.040 Uiso 1 1 d R . .
C3 C 0.3543(8) 0.2157(5) -0.2082(5) 0.037(2) Uani 1 1 d . . .
H3 H 0.3283 0.2093 -0.2660 0.044 Uiso 1 1 d R . .
C4 C 0.4239(8) 0.2843(5) -0.1876(5) 0.037(2) Uani 1 1 d . . .
H4 H 0.4479 0.3242 -0.2327 0.044 Uiso 1 1 d R . .
C5 C 0.4620(8) 0.2963(5) -0.1068(6) 0.036(2) Uani 1 1 d . . .
H5 H 0.5070 0.3459 -0.0883 0.043 Uiso 1 1 d R . .
C6 C 0.4321(7) 0.2325(5) -0.0448(5) 0.0261(18) Uani 1 1 d . . .
C7 C 0.5381(7) 0.2783(5) 0.0830(5) 0.033(2) Uani 1 1 d . . .
H7A H 0.5632 0.3251 0.0447 0.040 Uiso 1 1 d R . .
H7B H 0.5981 0.2416 0.1012 0.040 Uiso 1 1 d R . .
H7C H 0.5048 0.3060 0.1323 0.040 Uiso 1 1 d R . .
C8 C 0.4039(7) 0.1473(4) 0.0711(5) 0.0240(18) Uani 1 1 d . . .
C9 C 0.4127(7) 0.1101(4) 0.1600(5) 0.0271(18) Uani 1 1 d . . .
H9A H 0.3412 0.0996 0.1817 0.033 Uiso 1 1 d R . .
H9B H 0.4484 0.1545 0.1954 0.033 Uiso 1 1 d R . .
C10 C 0.4164(6) -0.0637(4) 0.1738(4) 0.0232(17) Uani 1 1 d . . .
H10A H 0.4505 -0.0988 0.2183 0.028 Uiso 1 1 d R . .
H10B H 0.3431 -0.0509 0.1898 0.028 Uiso 1 1 d R . .
C11 C 0.4131(6) -0.1195(4) 0.0936(4) 0.0214(17) Uani 1 1 d . . .
C12 C 0.5493(7) -0.2417(5) 0.1346(5) 0.0262(18) Uani 1 1 d . . .
H12A H 0.5535 -0.2097 0.1884 0.031 Uiso 1 1 d R . .
H12B H 0.6192 -0.2422 0.1079 0.031 Uiso 1 1 d R . .
H12C H 0.5260 -0.3033 0.1445 0.031 Uiso 1 1 d R . .
C13 C 0.4503(7) -0.2250(4) -0.0040(4) 0.0247(18) Uani 1 1 d . . .
C14 C 0.4894(7) -0.2985(5) -0.0507(5) 0.0278(19) Uani 1 1 d . . .
H14 H 0.5416 -0.3385 -0.0247 0.033 Uiso 1 1 d R . .
C15 C 0.4483(8) -0.3103(5) -0.1316(5) 0.034(2) Uani 1 1 d . . .
H15 H 0.4722 -0.3601 -0.1669 0.041 Uiso 1 1 d R . .
C16 C 0.3732(8) -0.2498(5) -0.1665(5) 0.033(2) Uani 1 1 d . . .
H16 H 0.3482 -0.2601 -0.2241 0.039 Uiso 1 1 d R . .
C17 C 0.3344(7) -0.1757(5) -0.1205(5) 0.0276(19) Uani 1 1 d . . .
H17 H 0.2820 -0.1334 -0.1425 0.033 Uiso 1 1 d R . .
C18 C 0.3739(6) -0.1639(4) -0.0373(4) 0.0208(17) Uani 1 1 d . . .
C19 C 0.6195(6) 0.0212(5) 0.2955(4) 0.0285(17) Uani 1 1 d . . .
H19A H 0.6128 0.0822 0.3177 0.034 Uiso 1 1 d R . .
H19B H 0.5638 -0.0166 0.3196 0.034 Uiso 1 1 d R . .
C20 C 0.7248(6) -0.0160(4) 0.3292(4) 0.0216(16) Uani 1 1 d . . .
C21 C 0.7272(7) -0.1174(5) 0.3448(4) 0.0281(18) Uani 1 1 d . . .
C22 C 0.8182(8) -0.1360(5) 0.4052(5) 0.036(2) Uani 1 1 d . . .
H22A H 0.7913 -0.1664 0.4555 0.043 Uiso 1 1 d R . .
H22B H 0.8695 -0.1747 0.3766 0.043 Uiso 1 1 d R . .
C23 C 0.8607(6) -0.0407(5) 0.4233(5) 0.0300(18) Uani 1 1 d . . .
H23 H 0.9080 -0.0338 0.4718 0.036 Uiso 1 1 d R . .
C24 C 0.9212(6) -0.0106(6) 0.3417(4) 0.0350(19) Uani 1 1 d . . .
H24A H 0.9692 -0.0571 0.3208 0.042 Uiso 1 1 d R . .
H24B H 0.9603 0.0456 0.3487 0.042 Uiso 1 1 d R . .
C25 C 0.8278(6) 0.0038(5) 0.2761(4) 0.0262(15) Uani 1 1 d . . .
H25A H 0.8308 -0.0386 0.2290 0.031 Uiso 1 1 d R . .
H25B H 0.8252 0.0651 0.2541 0.031 Uiso 1 1 d R . .
C26 C 0.7583(6) 0.0186(4) 0.4213(4) 0.0238(16) Uani 1 1 d . . .
C27 C 0.7782(7) 0.1203(5) 0.4277(5) 0.036(2) Uani 1 1 d . . .
H27A H 0.7979 0.1361 0.4855 0.043 Uiso 1 1 d R . .
H27B H 0.7137 0.1525 0.4118 0.043 Uiso 1 1 d R . .
H27C H 0.8357 0.1367 0.3893 0.043 Uiso 1 1 d R . .
C28 C 0.6730(6) -0.0084(6) 0.4901(4) 0.0295(17) Uani 1 1 d . . .
H28A H 0.6956 0.0134 0.5455 0.035 Uiso 1 1 d R . .
H28B H 0.6660 -0.0737 0.4918 0.035 Uiso 1 1 d R . .
H28C H 0.6047 0.0184 0.4754 0.035 Uiso 1 1 d R . .

loop_
_atom_site_aniso_label
_atom_site_aniso_U_11
_atom_site_aniso_U_22
_atom_site_aniso_U_33
_atom_site_aniso_U_23
_atom_site_aniso_U_13
_atom_site_aniso_U_12
Ni1 0.0236(5) 0.0226(4) 0.0274(5) 0.0001(4) -0.0035(4) 0.0005(4)
Cl1 0.0248(10) 0.0384(11) 0.0370(10) 0.0020(9) 0.0044(8) 0.0026(9)
Cl2 0.0296(11) 0.0285(10) 0.0358(10) -0.0023(8) -0.0106(8) 0.0014(9)
S1 0.0250(11) 0.0253(10) 0.0198(9) -0.0003(7) -0.0017(8) 0.0016(8)
O1 0.033(4) 0.029(3) 0.032(3) 0.006(2) -0.006(3) -0.005(2)
O2 0.026(3) 0.025(3) 0.021(3) -0.004(2) 0.002(2) -0.003(2)
O3 0.043(4) 0.030(3) 0.026(3) 0.003(2) 0.007(3) -0.003(3)
N1 0.026(4) 0.028(3) 0.024(3) -0.001(3) -0.004(3) 0.003(3)
N2 0.024(4) 0.024(3) 0.030(4) -0.001(3) 0.004(3) 0.001(3)
N3 0.024(3) 0.023(3) 0.020(3) -0.001(2) -0.003(3) 0.003(3)
N4 0.029(4) 0.029(3) 0.017(3) -0.002(2) -0.004(3) 0.005(3)
N5 0.013(4) 0.024(3) 0.027(3) -0.004(3) -0.004(3) -0.002(2)
C1 0.021(5) 0.024(4) 0.023(4) 0.001(3) 0.002(4) 0.003(3)
C2 0.024(5) 0.029(4) 0.046(5) -0.001(4) -0.002(4) 0.007(3)
C3 0.046(6) 0.035(5) 0.030(5) 0.010(4) 0.005(4) 0.011(4)
C4 0.042(6) 0.038(5) 0.030(5) 0.013(4) 0.009(4) 0.015(4)
C5 0.032(6) 0.024(4) 0.053(6) 0.001(4) 0.016(5) 0.003(4)
C6 0.029(5) 0.022(4) 0.027(4) -0.001(3) 0.003(4) 0.006(3)
C7 0.033(5) 0.022(4) 0.045(5) -0.006(3) 0.001(4) -0.006(4)
C8 0.030(5) 0.015(4) 0.027(4) -0.001(3) 0.005(4) 0.007(3)
C9 0.030(5) 0.016(4) 0.036(5) -0.003(3) -0.007(4) 0.000(3)
C10 0.022(5) 0.020(4) 0.027(4) 0.008(3) 0.002(4) -0.001(3)
C11 0.025(5) 0.020(4) 0.019(4) -0.001(3) 0.007(4) 0.004(3)
C12 0.028(5) 0.022(4) 0.028(4) 0.000(3) -0.005(4) 0.006(3)
C13 0.027(5) 0.019(4) 0.028(4) 0.002(3) -0.003(4) -0.002(3)
C14 0.028(5) 0.020(4) 0.035(5) -0.001(3) 0.007(4) -0.001(3)
C15 0.042(6) 0.029(4) 0.033(5) -0.010(3) 0.006(4) 0.001(4)
C16 0.047(6) 0.030(4) 0.021(4) -0.006(3) -0.002(4) -0.005(4)
C17 0.029(5) 0.019(4) 0.035(5) 0.003(3) -0.001(4) 0.001(3)
C18 0.025(5) 0.015(3) 0.022(4) -0.001(3) -0.003(3) -0.005(3)
C19 0.027(4) 0.034(4) 0.024(4) 0.000(3) 0.002(3) -0.005(4)
C20 0.021(4) 0.023(4) 0.021(4) 0.000(3) -0.011(3) 0.003(3)
C21 0.037(5) 0.028(4) 0.019(4) -0.004(3) 0.007(4) 0.001(4)
C22 0.048(6) 0.032(5) 0.027(5) 0.003(3) -0.008(4) 0.010(4)
C23 0.024(5) 0.047(5) 0.019(4) -0.003(3) -0.009(3) 0.003(4)
C24 0.028(4) 0.049(5) 0.028(4) -0.005(4) 0.002(3) -0.002(4)
C25 0.027(4) 0.033(4) 0.019(3) -0.001(3) 0.002(3) 0.004(4)
C26 0.024(4) 0.033(4) 0.015(3) -0.005(3) 0.003(3) -0.003(4)
C27 0.033(6) 0.038(5) 0.036(5) 0.000(4) 0.005(4) -0.003(4)
C28 0.024(4) 0.042(4) 0.023(3) -0.005(4) -0.007(3) -0.001(4)

loop_
_atom_type_symbol
_atom_type_description
_atom_type_scat_dispersion_real
_atom_type_scat_dispersion_imag
_atom_type_scat_source
C C 0.0033 0.0016 'International Tables Vol C Tables 4.2.6.8 and 6.1.1.4'
H H 0.0000 0.0000 'International Tables Vol C Tables 4.2.6.8 and 6.1.1.4'
Ni Ni 0.3393 1.1124 'International Tables Vol C Tables 4.2.6.8 and 6.1.1.4'
Cl Cl 0.1484 0.1585 'International Tables Vol C Tables 4.2.6.8 and 6.1.1.4'
N N 0.0061 0.0033 'International Tables Vol C Tables 4.2.6.8 and 6.1.1.4'
O O 0.0106 0.0060 'International Tables Vol C Tables 4.2.6.8 and 6.1.1.4'
S S 0.1246 0.1234 'International Tables Vol C Tables 4.2.6.8 and 6.1.1.4'

loop_
_geom_angle_atom_site_label_1
_geom_angle_atom_site_label_2
_geom_angle_atom_site_label_3
_geom_angle
_geom_angle_site_symmetry_1
_geom_angle_site_symmetry_3
_geom_angle_publ_flag
N1 Ni1 N5 100.4(2) . . ?
N1 Ni1 Cl1 108.08(19) . . ?
N5 Ni1 Cl1 108.69(19) . . ?
N1 Ni1 Cl2 113.63(19) . . ?
N5 Ni1 Cl2 110.99(18) . . ?
Cl1 Ni1 Cl2 114.09(8) . . ?
O1 S1 O2 120.1(3) . . ?
O1 S1 N3 106.4(3) . . ?
O2 S1 N3 106.5(3) . . ?
O1 S1 C19 108.3(3) . . ?
O2 S1 C19 108.5(3) . . ?
N3 S1 C19 106.2(3) . . ?
C8 N1 C1 105.7(6) . . ?
C8 N1 Ni1 128.5(5) . . ?
C1 N1 Ni1 125.7(5) . . ?
C8 N2 C6 108.8(6) . . ?
C8 N2 C7 129.4(6) . . ?
C6 N2 C7 121.7(7) . . ?
C10 N3 C9 120.2(6) . . ?
C10 N3 S1 117.3(4) . . ?
C9 N3 S1 120.5(5) . . ?
C11 N4 C13 108.8(6) . . ?
C11 N4 C12 129.6(6) . . ?
C13 N4 C12 121.6(6) . . ?
C11 N5 C18 105.9(6) . . ?
C11 N5 Ni1 126.6(5) . . ?
C18 N5 Ni1 127.5(5) . . ?
C2 C1 C6 120.7(7) . . ?
C2 C1 N1 131.3(7) . . ?
C6 C1 N1 108.0(6) . . ?
C1 C2 C3 117.5(8) . . ?
C1 C2 H2 119.1 . . ?
C3 C2 H2 123.4 . . ?
C4 C3 C2 121.5(8) . . ?
C4 C3 H3 120.3 . . ?
C2 C3 H3 118.2 . . ?
C5 C4 C3 122.4(7) . . ?
C5 C4 H4 119.4 . . ?
C3 C4 H4 118.2 . . ?
C4 C5 C6 117.6(8) . . ?
C4 C5 H5 125.4 . . ?
C6 C5 H5 117.0 . . ?
N2 C6 C5 133.6(8) . . ?
N2 C6 C1 106.2(6) . . ?
C5 C6 C1 120.2(7) . . ?
N2 C7 H7A 110.5 . . ?
N2 C7 H7B 109.2 . . ?
H7A C7 H7B 109.4 . . ?
N2 C7 H7C 108.8 . . ?
H7A C7 H7C 109.5 . . ?
H7B C7 H7C 109.5 . . ?
N1 C8 N2 111.2(6) . . ?
N1 C8 C9 123.3(7) . . ?
N2 C8 C9 125.5(7) . . ?
N3 C9 C8 112.6(6) . . ?
N3 C9 H9A 108.8 . . ?
C8 C9 H9A 108.5 . . ?
N3 C9 H9B 109.0 . . ?
C8 C9 H9B 108.6 . . ?
H9A C9 H9B 109.4 . . ?
N3 C10 C11 113.4(6) . . ?
N3 C10 H10A 109.4 . . ?
C11 C10 H10A 108.8 . . ?
N3 C10 H10B 108.4 . . ?
C11 C10 H10B 107.3 . . ?
H10A C10 H10B 109.5 . . ?
N4 C11 N5 111.4(6) . . ?
N4 C11 C10 125.5(7) . . ?
N5 C11 C10 123.1(6) . . ?
N4 C12 H12A 108.9 . . ?
N4 C12 H12B 109.4 . . ?
H12A C12 H12B 109.4 . . ?
N4 C12 H12C 110.2 . . ?
H12A C12 H12C 109.6 . . ?
H12B C12 H12C 109.5 . . ?
N4 C13 C14 132.0(7) . . ?
N4 C13 C18 105.5(6) . . ?
C14 C13 C18 122.6(7) . . ?
C15 C14 C13 116.7(8) . . ?
C15 C14 H14 124.1 . . ?
C13 C14 H14 119.2 . . ?
C14 C15 C16 121.7(7) . . ?
C14 C15 H15 120.5 . . ?
C16 C15 H15 117.7 . . ?
C17 C16 C15 121.8(7) . . ?
C17 C16 H16 119.6 . . ?
C15 C16 H16 118.6 . . ?
C16 C17 C18 117.1(7) . . ?
C16 C17 H17 123.7 . . ?
C18 C17 H17 119.2 . . ?
C17 C18 C13 120.0(7) . . ?
C17 C18 N5 131.6(7) . . ?
C13 C18 N5 108.4(6) . . ?
C20 C19 S1 116.5(5) . . ?
C20 C19 H19A 106.6 . . ?
S1 C19 H19A 109.1 . . ?
C20 C19 H19B 106.1 . . ?
S1 C19 H19B 108.8 . . ?
H19A C19 H19B 109.5 . . ?
C21 C20 C19 115.4(6) . . ?
C21 C20 C25 104.8(6) . . ?
C19 C20 C25 117.4(5) . . ?
C21 C20 C26 99.5(5) . . ?
C19 C20 C26 115.3(6) . . ?
C25 C20 C26 102.0(5) . . ?
O3 C21 C22 126.7(7) . . ?
O3 C21 C20 126.1(7) . . ?
C22 C21 C20 107.2(6) . . ?
C21 C22 C23 102.2(6) . . ?
C21 C22 H22A 109.5 . . ?
C23 C22 H22A 113.3 . . ?
C21 C22 H22B 108.4 . . ?
C23 C22 H22B 113.5 . . ?
H22A C22 H22B 109.5 . . ?
C22 C23 C26 103.3(6) . . ?
C22 C23 C24 106.2(6) . . ?
C26 C23 C24 102.8(6) . . ?
C22 C23 H23 117.0 . . ?
C26 C23 H23 117.3 . . ?
C24 C23 H23 108.7 . . ?
C23 C24 C25 102.6(6) . . ?
C23 C24 H24A 112.2 . . ?
C25 C24 H24A 109.5 . . ?
C23 C24 H24B 113.4 . . ?
C25 C24 H24B 109.4 . . ?
H24A C24 H24B 109.5 . . ?
C20 C25 C24 103.7(5) . . ?
C20 C25 H25A 108.6 . . ?
C24 C25 H25A 112.6 . . ?
C20 C25 H25B 109.7 . . ?
C24 C25 H25B 112.6 . . ?
H25A C25 H25B 109.5 . . ?
C27 C26 C23 114.9(6) . . ?
C27 C26 C28 108.5(6) . . ?
C23 C26 C28 113.7(6) . . ?
C27 C26 C20 114.8(6) . . ?
C23 C26 C20 93.1(5) . . ?
C28 C26 C20 111.4(6) . . ?
C26 C27 H27A 109.9 . . ?
C26 C27 H27B 109.3 . . ?
H27A C27 H27B 109.5 . . ?
C26 C27 H27C 109.1 . . ?
H27A C27 H27C 109.5 . . ?
H27B C27 H27C 109.5 . . ?
C26 C28 H28A 109.5 . . ?
C26 C28 H28B 109.5 . . ?
H28A C28 H28B 109.4 . . ?
C26 C28 H28C 109.3 . . ?
H28A C28 H28C 109.5 . . ?
H28B C28 H28C 109.5 . . ?

loop_
_geom_bond_atom_site_label_1
_geom_bond_atom_site_label_2
_geom_bond_distance
_geom_bond_site_symmetry_2
_geom_bond_publ_flag
Ni1 N1 1.994(6) . ?
Ni1 N5 2.005(6) . ?
Ni1 Cl1 2.2526(19) . ?
Ni1 Cl2 2.2592(19) . ?
S1 O1 1.425(5) . ?
S1 O2 1.426(5) . ?
S1 N3 1.636(6) . ?
S1 C19 1.781(7) . ?
O3 C21 1.222(9) . ?
N1 C8 1.348(10) . ?
N1 C1 1.419(9) . ?
N2 C8 1.355(9) . ?
N2 C6 1.373(10) . ?
N2 C7 1.459(10) . ?
N3 C10 1.469(8) . ?
N3 C9 1.477(9) . ?
N4 C11 1.338(9) . ?
N4 C13 1.384(9) . ?
N4 C12 1.470(9) . ?
N5 C11 1.342(9) . ?
N5 C18 1.403(9) . ?
C1 C2 1.370(11) . ?
C1 C6 1.409(11) . ?
C2 C3 1.387(11) . ?
C2 H2 0.9590 . ?
C3 C4 1.361(12) . ?
C3 H3 0.9596 . ?
C4 C5 1.354(12) . ?
C4 H4 0.9599 . ?
C5 C6 1.393(11) . ?
C5 H5 0.9593 . ?
C7 H7A 0.9595 . ?
C7 H7B 0.9595 . ?
C7 H7C 0.9604 . ?
C8 C9 1.490(10) . ?
C9 H9A 0.9598 . ?
C9 H9B 0.9596 . ?
C10 C11 1.492(9) . ?
C10 H10A 0.9598 . ?
C10 H10B 0.9595 . ?
C12 H12A 0.9603 . ?
C12 H12B 0.9599 . ?
C12 H12C 0.9592 . ?
C13 C14 1.386(10) . ?
C13 C18 1.401(10) . ?
C14 C15 1.368(11) . ?
C14 H14 0.9613 . ?
C15 C16 1.394(12) . ?
C15 H15 0.9594 . ?
C16 C17 1.385(11) . ?
C16 H16 0.9597 . ?
C17 C18 1.394(10) . ?
C17 H17 0.9599 . ?
C19 C20 1.507(10) . ?
C19 H19A 0.9609 . ?
C19 H19B 0.9603 . ?
C20 C21 1.505(10) . ?
C20 C25 1.547(10) . ?
C20 C26 1.576(8) . ?
C21 C22 1.492(11) . ?
C22 C23 1.516(10) . ?
C22 H22A 0.9597 . ?
C22 H22B 0.9603 . ?
C23 C26 1.537(10) . ?
C23 C24 1.538(10) . ?
C23 H23 0.9603 . ?
C24 C25 1.556(10) . ?
C24 H24A 0.9603 . ?
C24 H24B 0.9607 . ?
C25 H25A 0.9608 . ?
C25 H25B 0.9609 . ?
C26 C27 1.512(10) . ?
C26 C28 1.555(9) . ?
C27 H27A 0.9597 . ?
C27 H27B 0.9597 . ?
C27 H27C 0.9598 . ?
C28 H28A 0.9605 . ?
C28 H28B 0.9601 . ?
C28 H28C 0.9598 . ?
